data_7712386
loop_
_publ_author_name
'Wang, Lin'
'Yan, Xiaodan'
'Tian, Guolong'
'Xie, Zhenlang'
'Shi, Shanshan'
'Zhang, Yuhao'
'Li, Simin'
'Sun, Xueli'
'Sun, Jing'
'He, Jinlu'
'Shen, Hui'

_publ_section_title
;
 Chiral copper-hydride nanoclusters: synthesis, structure, and assembly.
;
_journal_name_full 'Dalton transactions (Cambridge, England : 2003)'
_journal_paper_doi 10.1039/d2dt03788b
_journal_year 2023
_chemical_formula_moiety 'C138 H142 Cu14 P7 S3, 1.5[CH3OH], 2[(CH3CH2)2O]'
_chemical_formula_sum 'C147.5 H152 Cu14 O5.5 P7 S3'
_chemical_formula_weight 3215.21
_space_group_crystal_system trigonal
_space_group_IT_number 167
_space_group_name_Hall '-R 3 2"c'
_space_group_name_H-M_alt 'R -3 c :H'
_atom_sites_solution_hydrogens mixed
_audit_block_doi 10.5517/ccdc.csd.cc2ddx2t
_audit_creation_date 2022-11-23
_audit_creation_method
;
Olex2 1.3
(compiled 2020.06.28 svn.raecde09e for OlexSys, GUI svn.r6132)
;
_audit_update_record
;
2022-12-24 deposited with the CCDC.	2023-02-03 downloaded from the CCDC.
;
_cell_angle_alpha 90
_cell_angle_beta 90
_cell_angle_gamma 120
_cell_formula_units_Z 12
_cell_length_a 17.6260(3)
_cell_length_b 17.6260(3)
_cell_length_c 154.6133(19)
_cell_measurement_reflns_used 17773
_cell_measurement_temperature 99.8(9)
_cell_measurement_theta_max 65.4930
_cell_measurement_theta_min 2.9420
_cell_volume 41599.2(11)
_computing_cell_refinement 'CrysAlisPro 1.171.41.110a (Rigaku OD, 2021)'
_computing_data_collection 'CrysAlisPro 1.171.41.110a (Rigaku OD, 2021)'
_computing_data_reduction 'CrysAlisPro 1.171.41.110a (Rigaku OD, 2021)'
_computing_molecular_graphics 'Olex2 1.3 (Dolomanov et al., 2009)'
_computing_publication_material 'Olex2 1.3 (Dolomanov et al., 2009)'
_computing_structure_refinement 'SHELXL 2018/3 (Sheldrick, 2015)'
_computing_structure_solution 'ShelXT (Sheldrick, 2015)'
_diffrn_ambient_temperature 100.15
_diffrn_detector_area_resol_mean 10.0000
_diffrn_detector_type HyPix
_diffrn_measured_fraction_theta_full 0.995
_diffrn_measured_fraction_theta_max 0.995
_diffrn_measurement_details
;
List of Runs (angles in degrees, time in seconds):

  # Type    Start    End  Width  t~exp~   \w     \q     \k     \f   Frames
#--------------------------------------------------------------------------
  1  \w    -42.00  35.00   0.50    2.50    --  -43.22  37.00-150.00  154
  2  \w   -113.00 -74.00   0.50    2.50    --  -43.22-125.00 120.00   78
  3  \w    -73.00  28.00   0.50    2.50    --  -43.22  77.00  90.00  202
  4  \w     -9.00  17.00   0.50    2.50    --   45.10 -19.00-120.00   52
  5  \w     10.00  42.00   0.50    2.50    --   45.10 -37.00-150.00   64
  6  \w    -34.00  25.00   0.50    2.50    --   45.10 -19.00 -60.00  118
  7  \w    -32.00   0.00   0.50    2.50    --   45.10 -19.00  30.00   64
  8  \w    -35.00  -9.00   0.50    8.00    --  -88.32  30.00 -60.00   52
  9  \w   -105.00 -60.00   0.50    8.00    --  -88.32  77.00 -60.00   90
 10  \w    -35.00 -10.00   0.50    8.00    --  -88.32  30.00-120.00   50
 11  \w    -35.00 -10.00   0.50    8.00    --  -88.32  30.00 -90.00   50
 12  \w    -51.00 -23.00   0.50    8.00    --  -88.32  45.00  90.00   56
 13  \w    -47.00 -20.00   0.50    8.00    --  -88.32  61.00  90.00   54
 14  \w   -165.00 -71.00   0.50    8.00    --  -88.32 -45.00   0.00  188
 15  \w   -164.00-135.00   0.50    8.00    --  -88.32 -94.00 -30.00   58
 16  \w   -105.00 -59.00   0.50    8.00    --  -88.32  77.00-120.00   92
 17  \w    -43.00 -12.00   0.50    8.00    --  -88.32  45.00 150.00   62
 18  \w    -52.00 -26.00   0.50    8.00    --  -88.32  77.00-120.00   52
 19  \w   -121.00 -85.00   0.50    8.00    --  -88.32 -94.00 -30.00   72
 20  \w    -90.00 -64.00   0.50    8.00    --  -88.32 125.00  60.00   52
 21  \w    -50.00 -14.00   0.50    8.00    --  -88.32 125.00  60.00   72
 22  \w     14.00 106.00   0.50    8.00    --   90.19 -94.00 -30.00  184
 23  \w    133.00 162.00   0.50    8.00    --   90.19 125.00  30.00   58
 24  \w     19.00  45.00   0.50    8.00    --   90.19 -45.00 -30.00   52
 25  \w     14.00  39.00   0.50    8.00    --   90.19 -45.00 150.00   50
 26  \w     92.00 117.00   0.50    8.00    --   90.19-125.00  30.00   50
 27  \w     67.00 100.00   0.50    8.00    --   90.19 -94.00 120.00   66
 28  \w     67.00 107.00   0.50    8.00    --   90.19-125.00  90.00   80
 29  \w     31.00  57.00   0.50    8.00    --   90.19-125.00  90.00   52
 30  \w     34.00  59.00   0.50    8.00    --   90.19 -61.00 120.00   50
 31  \w     13.00  38.00   0.50    8.00    --   90.19 -45.00 120.00   50
 32  \w     33.00  59.00   0.50    8.00    --   90.19-125.00  30.00   52
 33  \w     22.00  57.00   0.50    8.00    --   90.19 -61.00 -60.00   70
 34  \w     32.00 171.00   0.50    8.00    --   90.19  15.00 -90.00  278
;
_diffrn_measurement_device 'four-circle diffractometer'
_diffrn_measurement_device_type 'XtaLAB Synergy, Dualflex, HyPix'
_diffrn_measurement_method '\w scans'
_diffrn_radiation_type CuK\a
_diffrn_radiation_wavelength 1.54184
_diffrn_reflns_av_R_equivalents 0.0602
_diffrn_reflns_av_unetI/netI 0.0243
_diffrn_reflns_Laue_measured_fraction_full 0.995
_diffrn_reflns_Laue_measured_fraction_max 0.995
_diffrn_reflns_limit_h_max 20
_diffrn_reflns_limit_h_min -20
_diffrn_reflns_limit_k_max 14
_diffrn_reflns_limit_k_min -20
_diffrn_reflns_limit_l_max 182
_diffrn_reflns_limit_l_min -178
_diffrn_reflns_number 116089
_diffrn_reflns_point_group_measured_fraction_full 0.995
_diffrn_reflns_point_group_measured_fraction_max 0.995
_diffrn_reflns_theta_full 66.084
_diffrn_reflns_theta_max 66.084
_diffrn_reflns_theta_min 2.951
_exptl_absorpt_coefficient_mu 3.856
_exptl_absorpt_correction_T_max 1.00000
_exptl_absorpt_correction_T_min 0.61047
_exptl_absorpt_correction_type multi-scan
_exptl_absorpt_process_details
;
CrysAlisPro 1.171.41.110a (Rigaku Oxford Diffraction, 2021)
Empirical absorption correction using spherical harmonics,
implemented in SCALE3 ABSPACK scaling algorithm.
;
_exptl_crystal_colour colourless
_exptl_crystal_colour_primary colourless
_exptl_crystal_density_diffrn 1.540
_exptl_crystal_description block
_exptl_crystal_F_000 19680
_exptl_crystal_size_max 0.1
_exptl_crystal_size_mid 0.1
_exptl_crystal_size_min 0.05
_refine_diff_density_max 1.238
_refine_diff_density_min -0.660
_refine_diff_density_rms 0.065
_refine_ls_extinction_method none
_refine_ls_goodness_of_fit_ref 1.038
_refine_ls_hydrogen_treatment mixed
_refine_ls_matrix_type full
_refine_ls_number_parameters 504
_refine_ls_number_reflns 8043
_refine_ls_number_restraints 5
_refine_ls_restrained_S_all 1.038
_refine_ls_R_factor_all 0.0377
_refine_ls_R_factor_gt 0.0339
_refine_ls_shift/su_max 0.008
_refine_ls_shift/su_mean 0.000
_refine_ls_structure_factor_coef Fsqd
_refine_ls_weighting_details 'w=1/[\s^2^(Fo^2^)+(0.0451P)^2^+155.9336P] where P=(Fo^2^+2Fc^2^)/3'
_refine_ls_weighting_scheme calc
_refine_ls_wR_factor_gt 0.0873
_refine_ls_wR_factor_ref 0.0897
_reflns_Friedel_coverage 0.000
_reflns_number_gt 7309
_reflns_number_total 8043
_reflns_threshold_expression 'I > 2\s(I)'
_cod_data_source_file d2dt03788b2.cif
_cod_data_source_block cu14
_cod_original_cell_volume 41599.2(15)
_cod_original_sg_symbol_H-M 'R -3 c'
_cod_original_formula_sum 'C147.50 H152 Cu14 O5.50 P7 S3'
_cod_database_code 7712386
_shelx_shelxl_version_number 2018/3
_shelx_space_group_comment
;
The symmetry employed for this shelxl refinement is uniquely defined
by the following loop, which should always be used as a source of
symmetry information in preference to the above space-group names.
They are only intended as comments.
;
_shelx_estimated_absorpt_t_max 0.831
_shelx_estimated_absorpt_t_min 0.699
_olex2_refinement_description
;
1. Fixed Uiso
 At 1.2 times of:
  All C(H) groups
 At 1.5 times of:
  All C(H,H,H) groups
2. Restrained distances
 Cu2-HA \\sim Cu3-HA \\sim Cu1-HA
 with sigma of 0.02
 Cu1-HB \\sim Cu4-HB
 with sigma of 0.02
 Cu5-HC \\sim Cu5-H
 with sigma of 0.02
3.a Aromatic/amide H refined with riding coordinates:
 C24(H24), C36(H36), C42(H42), C38(H38), C41(H41), C2(H2), C30(H30), C3(H3),
 C26(H26), C35(H35), C40(H40), C14(H14), C23(H23), C18(H18), C6(H6), C4(H4),
 C32(H32), C20(H20), C12(H12), C34(H34), C16(H16), C29(H29), C39(H39), C33(H33),
  C27(H27), C17(H17), C8(H8), C28(H28), C15(H15), C5(H5), C11(H11), C22(H22),
 C21(H21), C10(H10), C9(H9)
3.b Idealised Me refined as rotating group:
 C43(H43A,H43B,H43C), C46(H46A,H46B,H46C), C45(H45A,H45B,H45C)
;
_smtbx_masks_void_probe_radius 1.2
_smtbx_masks_void_truncation_radius 1.2
_olex2_submission_special_instructions 'No special instructions were received'
_oxdiff_exptl_absorpt_empirical_details
;
Empirical correction (ABSPACK) includes:
- Absorption correction using spherical harmonics
- Frame scaling
;

loop_
_space_group_symop_operation_xyz
'x, y, z'
'-y, x-y, z'
'-x+y, -x, z'
'y, x, -z+1/2'
'x-y, -y, -z+1/2'
'-x, -x+y, -z+1/2'
'x+2/3, y+1/3, z+1/3'
'-y+2/3, x-y+1/3, z+1/3'
'-x+y+2/3, -x+1/3, z+1/3'
'y+2/3, x+1/3, -z+5/6'
'x-y+2/3, -y+1/3, -z+5/6'
'-x+2/3, -x+y+1/3, -z+5/6'
'x+1/3, y+2/3, z+2/3'
'-y+1/3, x-y+2/3, z+2/3'
'-x+y+1/3, -x+2/3, z+2/3'
'y+1/3, x+2/3, -z+7/6'
'x-y+1/3, -y+2/3, -z+7/6'
'-x+1/3, -x+y+2/3, -z+7/6'
'-x, -y, -z'
'y, -x+y, -z'
'x-y, x, -z'
'-y, -x, z-1/2'
'-x+y, y, z-1/2'
'x, x-y, z-1/2'
'-x+2/3, -y+1/3, -z+1/3'
'y+2/3, -x+y+1/3, -z+1/3'
'x-y+2/3, x+1/3, -z+1/3'
'-y+2/3, -x+1/3, z-1/6'
'-x+y+2/3, y+1/3, z-1/6'
'x+2/3, x-y+1/3, z-1/6'
'-x+1/3, -y+2/3, -z+2/3'
'y+1/3, -x+y+2/3, -z+2/3'
'x-y+1/3, x+2/3, -z+2/3'
'-y+1/3, -x+2/3, z+1/6'
'-x+y+1/3, y+2/3, z+1/6'
'x+1/3, x-y+2/3, z+1/6'

loop_
_atom_site_label
_atom_site_type_symbol
_atom_site_fract_x
_atom_site_fract_y
_atom_site_fract_z
_atom_site_U_iso_or_equiv
_atom_site_adp_type
_atom_site_occupancy
_atom_site_site_symmetry_order
_atom_site_calc_flag
_atom_site_refinement_flags_posn
_atom_site_refinement_flags_adp
_atom_site_refinement_flags_occupancy
_atom_site_disorder_assembly
_atom_site_disorder_group
Cu1 Cu 0.35293(2) 0.58204(2) 0.54150(2) 0.02596(10) Uani 1 1 d D . . . .
Cu3 Cu 0.333333 0.666667 0.55379(2) 0.02685(15) Uani 1 3 d DS T P . .
Cu4 Cu 0.39355(3) 0.52770(3) 0.52876(2) 0.02843(10) Uani 1 1 d D . . . .
Cu6 Cu 0.333333 0.666667 0.51515(2) 0.02813(15) Uani 1 3 d S T P . .
Cu5 Cu 0.43839(2) 0.69284(2) 0.52916(2) 0.02556(10) Uani 1 1 d D . . . .
Cu2 Cu 0.19866(3) 0.49751(3) 0.54546(2) 0.03278(11) Uani 1 1 d D . . . .
S1 S 0.42766(4) 0.61762(4) 0.51678(2) 0.02589(14) Uani 1 1 d . . . . .
P3 P 0.41492(5) 0.41372(4) 0.52812(2) 0.02742(15) Uani 1 1 d . . . . .
P2 P 0.333333 0.666667 0.56834(2) 0.0273(2) Uani 1 3 d S T P . .
P1 P 0.10263(5) 0.36368(5) 0.55030(2) 0.03388(17) Uani 1 1 d . . . . .
C44 C 0.53358(18) 0.67000(18) 0.51074(2) 0.0303(6) Uani 1 1 d . . . . .
C31 C 0.52528(18) 0.44731(18) 0.52437(2) 0.0299(6) Uani 1 1 d . . . . .
C37 C 0.34191(18) 0.32927(18) 0.52049(2) 0.0307(6) Uani 1 1 d . . . . .
C25 C 0.40492(19) 0.35572(18) 0.53814(2) 0.0322(6) Uani 1 1 d . . . . .
C43 C 0.52729(19) 0.72784(18) 0.50379(2) 0.0329(6) Uani 1 1 d . . . . .
H43A H 0.476314 0.692385 0.500106 0.049 Uiso 1 1 calc R U . . .
H43B H 0.580585 0.753876 0.500253 0.049 Uiso 1 1 calc R U . . .
H43C H 0.520938 0.774486 0.506530 0.049 Uiso 1 1 calc R U . . .
C24 C 0.15252(19) 0.5771(2) 0.56946(2) 0.0372(6) Uani 1 1 d . . . . .
H24 H 0.155979 0.609150 0.564385 0.045 Uiso 1 1 calc R U . . .
C36 C 0.54356(19) 0.41075(19) 0.51724(2) 0.0355(6) Uani 1 1 d . . . . .
H36 H 0.497484 0.361043 0.514445 0.043 Uiso 1 1 calc R U . . .
C7 C 0.0566(2) 0.2765(2) 0.54214(2) 0.0423(7) Uani 1 1 d . . . . .
C42 C 0.3135(2) 0.3561(2) 0.51335(2) 0.0374(6) Uani 1 1 d . . . . .
H42 H 0.332450 0.416528 0.512602 0.045 Uiso 1 1 calc R U . . .
C1 C 0.00750(19) 0.36001(19) 0.55537(2) 0.0365(6) Uani 1 1 d . . . . .
C19 C 0.22870(19) 0.58888(18) 0.57330(2) 0.0325(6) Uani 1 1 d . . . . .
C38 C 0.3138(2) 0.2401(2) 0.52135(2) 0.0415(7) Uani 1 1 d . . . . .
H38 H 0.332569 0.220211 0.526167 0.050 Uiso 1 1 calc R U . . .
C41 C 0.2579(2) 0.2959(2) 0.50733(2) 0.0436(7) Uani 1 1 d . . . . .
H41 H 0.238616 0.315265 0.502515 0.052 Uiso 1 1 calc R U . . .
C2 C -0.0205(2) 0.4167(2) 0.55234(2) 0.0386(7) Uani 1 1 d . . . . .
H2 H 0.011376 0.456868 0.547846 0.046 Uiso 1 1 calc R U . . .
C30 C 0.4411(2) 0.3011(2) 0.53921(2) 0.0409(7) Uani 1 1 d . . . . .
H30 H 0.473995 0.295146 0.534670 0.049 Uiso 1 1 calc R U . . .
C46 C 0.5408(2) 0.5958(2) 0.50655(2) 0.0449(8) Uani 1 1 d . . . . .
H46A H 0.544676 0.558768 0.511056 0.067 Uiso 1 1 calc R U . . .
H46B H 0.593411 0.620198 0.502924 0.067 Uiso 1 1 calc R U . . .
H46C H 0.488925 0.560520 0.502967 0.067 Uiso 1 1 calc R U . . .
C13 C 0.14104(19) 0.31609(19) 0.55858(2) 0.0354(6) Uani 1 1 d . . . . .
C3 C -0.0938(2) 0.4153(2) 0.55577(2) 0.0442(7) Uani 1 1 d . . . . .
H3 H -0.112998 0.452913 0.553508 0.053 Uiso 1 1 calc R U . . .
C26 C 0.3593(2) 0.3658(2) 0.54492(2) 0.0374(7) Uani 1 1 d . . . . .
H26 H 0.335566 0.403447 0.544288 0.045 Uiso 1 1 calc R U . . .
C35 C 0.6288(2) 0.4466(2) 0.51420(2) 0.0444(7) Uani 1 1 d . . . . .
H35 H 0.640737 0.421390 0.509335 0.053 Uiso 1 1 calc R U . . .
C40 C 0.2303(2) 0.2081(2) 0.50825(2) 0.0443(7) Uani 1 1 d . . . . .
H40 H 0.191952 0.167007 0.504102 0.053 Uiso 1 1 calc R U . . .
C14 C 0.1936(2) 0.3704(2) 0.56512(2) 0.0392(7) Uani 1 1 d . . . . .
H14 H 0.208152 0.430080 0.565221 0.047 Uiso 1 1 calc R U . . .
C23 C 0.0715(2) 0.5192(2) 0.57294(2) 0.0484(8) Uani 1 1 d . . . . .
H23 H 0.019655 0.512396 0.570320 0.058 Uiso 1 1 calc R U . . .
C18 C 0.1209(2) 0.2291(2) 0.55853(2) 0.0463(8) Uani 1 1 d . . . . .
H18 H 0.084879 0.191013 0.554071 0.056 Uiso 1 1 calc R U . . .
C6 C -0.0392(2) 0.3032(2) 0.56216(2) 0.0436(7) Uani 1 1 d . . . . .
H6 H -0.021380 0.264213 0.564372 0.052 Uiso 1 1 calc R U . . .
C4 C -0.1388(2) 0.3590(2) 0.56249(2) 0.0469(8) Uani 1 1 d . . . . .
H4 H -0.188628 0.358317 0.564918 0.056 Uiso 1 1 calc R U . . .
C32 C 0.5940(2) 0.5204(2) 0.52831(2) 0.0417(7) Uani 1 1 d . . . . .
H32 H 0.582285 0.546121 0.533154 0.050 Uiso 1 1 calc R U . . .
C20 C 0.2226(2) 0.5404(2) 0.58069(2) 0.0456(8) Uani 1 1 d . . . . .
H20 H 0.274227 0.547996 0.583417 0.055 Uiso 1 1 calc R U . . .
C12 C 0.1129(2) 0.2770(2) 0.53580(2) 0.0467(8) Uani 1 1 d . . . . .
H12 H 0.171437 0.324438 0.535492 0.056 Uiso 1 1 calc R U . . .
C34 C 0.6961(2) 0.5186(2) 0.51821(2) 0.0470(8) Uani 1 1 d . . . . .
H34 H 0.754356 0.542550 0.516128 0.056 Uiso 1 1 calc R U . . .
C45 C 0.60984(19) 0.7235(2) 0.51679(2) 0.0413(7) Uani 1 1 d . . . . .
H45A H 0.602476 0.769862 0.519468 0.062 Uiso 1 1 calc R U . . .
H45B H 0.664753 0.749971 0.513510 0.062 Uiso 1 1 calc R U . . .
H45C H 0.611508 0.685368 0.521305 0.062 Uiso 1 1 calc R U . . .
C16 C 0.2051(2) 0.2522(2) 0.57141(2) 0.0443(8) Uani 1 1 d . . . . .
H16 H 0.227295 0.230619 0.575781 0.053 Uiso 1 1 calc R U . . .
C29 C 0.4286(2) 0.2560(2) 0.54691(2) 0.0478(8) Uani 1 1 d . . . . .
H29 H 0.452093 0.218195 0.547621 0.057 Uiso 1 1 calc R U . . .
C39 C 0.2587(2) 0.1803(2) 0.51523(2) 0.0474(8) Uani 1 1 d . . . . .
H39 H 0.240483 0.119914 0.515849 0.057 Uiso 1 1 calc R U . . .
C33 C 0.6790(2) 0.5564(2) 0.52531(2) 0.0480(8) Uani 1 1 d . . . . .
H33 H 0.725196 0.606301 0.528061 0.058 Uiso 1 1 calc R U . . .
C27 C 0.3482(2) 0.3212(2) 0.55265(2) 0.0483(8) Uani 1 1 d . . . . .
H27 H 0.317378 0.328704 0.557309 0.058 Uiso 1 1 calc R U . . .
C17 C 0.1530(2) 0.1974(2) 0.56497(2) 0.0483(8) Uani 1 1 d . . . . .
H17 H 0.138810 0.137786 0.564895 0.058 Uiso 1 1 calc R U . . .
C8 C -0.0299(2) 0.2056(2) 0.54263(2) 0.0537(9) Uani 1 1 d . . . . .
H8 H -0.068966 0.204799 0.546916 0.064 Uiso 1 1 calc R U . . .
C28 C 0.3818(2) 0.2660(2) 0.55355(2) 0.0496(8) Uani 1 1 d . . . . .
H28 H 0.372857 0.234521 0.558797 0.059 Uiso 1 1 calc R U . . .
C15 C 0.2254(2) 0.3386(2) 0.57154(2) 0.0448(8) Uani 1 1 d . . . . .
H15 H 0.261177 0.376349 0.576029 0.054 Uiso 1 1 calc R U . . .
C5 C -0.1112(2) 0.3036(2) 0.56567(2) 0.0487(8) Uani 1 1 d . . . . .
H5 H -0.142039 0.265307 0.570329 0.058 Uiso 1 1 calc R U . . .
C11 C 0.0838(3) 0.2083(3) 0.52991(2) 0.0593(10) Uani 1 1 d . . . . .
H11 H 0.121918 0.209729 0.525486 0.071 Uiso 1 1 calc R U . . .
C22 C 0.0659(2) 0.4711(2) 0.58026(2) 0.0555(9) Uani 1 1 d . . . . .
H22 H 0.010275 0.431170 0.582650 0.067 Uiso 1 1 calc R U . . .
C21 C 0.1409(3) 0.4812(3) 0.58405(2) 0.0581(10) Uani 1 1 d . . . . .
H21 H 0.136923 0.447407 0.588998 0.070 Uiso 1 1 calc R U . . .
C10 C -0.0017(3) 0.1370(3) 0.53049(3) 0.0637(10) Uani 1 1 d . . . . .
H10 H -0.021070 0.089282 0.526577 0.076 Uiso 1 1 calc R U . . .
C9 C -0.0577(3) 0.1365(3) 0.53677(3) 0.0650(11) Uani 1 1 d . . . . .
H9 H -0.115835 0.088412 0.537111 0.078 Uiso 1 1 calc R U . . .
H H 0.5039(19) 0.7933(16) 0.5341(2) 0.044(9) Uiso 1 1 d D . . . .
HA H 0.2969(9) 0.5553(13) 0.55142(15) 0.043(9) Uiso 1 1 d D . . . .
HB H 0.458(3) 0.601(3) 0.53785(19) 0.088(14) Uiso 1 1 d D . . . .
HC H 0.333333 0.666667 0.5326(4) 0.08(2) Uiso 1 3 d DS . P . .

loop_
_atom_site_aniso_label
_atom_site_aniso_U_11
_atom_site_aniso_U_22
_atom_site_aniso_U_33
_atom_site_aniso_U_23
_atom_site_aniso_U_13
_atom_site_aniso_U_12
Cu1 0.0289(2) 0.0328(2) 0.01598(18) -0.00129(14) -0.00025(14) 0.01529(17)
Cu3 0.0336(2) 0.0336(2) 0.0133(3) 0.000 0.000 0.01682(11)
Cu4 0.0365(2) 0.0322(2) 0.02323(19) 0.00275(15) 0.00471(16) 0.02220(18)
Cu6 0.0318(2) 0.0318(2) 0.0208(3) 0.000 0.000 0.01590(11)
Cu5 0.0315(2) 0.0269(2) 0.01755(18) -0.00151(14) 0.00257(14) 0.01403(17)
Cu2 0.0336(2) 0.0324(2) 0.0284(2) 0.00888(16) 0.00156(16) 0.01355(18)
S1 0.0331(3) 0.0276(3) 0.0182(3) 0.0000(2) 0.0013(2) 0.0161(3)
P3 0.0358(4) 0.0313(3) 0.0214(3) 0.0010(3) 0.0017(3) 0.0214(3)
P2 0.0343(4) 0.0343(4) 0.0135(5) 0.000 0.000 0.01713(19)
P1 0.0360(4) 0.0326(4) 0.0268(3) 0.0078(3) -0.0028(3) 0.0124(3)
C44 0.0373(15) 0.0379(15) 0.0209(12) -0.0007(11) 0.0040(11) 0.0226(13)
C31 0.0368(15) 0.0378(15) 0.0237(12) 0.0005(11) -0.0010(11) 0.0251(13)
C37 0.0352(15) 0.0316(14) 0.0278(13) -0.0012(11) 0.0036(11) 0.0186(12)
C25 0.0405(15) 0.0318(14) 0.0253(13) 0.0020(11) -0.0014(11) 0.0189(13)
C43 0.0423(16) 0.0343(15) 0.0228(13) 0.0015(11) 0.0065(11) 0.0196(13)
C24 0.0402(16) 0.0407(16) 0.0232(13) 0.0006(12) 0.0021(12) 0.0146(14)
C36 0.0386(16) 0.0355(15) 0.0340(15) -0.0021(12) 0.0031(12) 0.0198(13)
C7 0.0482(18) 0.0381(16) 0.0370(16) 0.0024(13) -0.0132(14) 0.0190(14)
C42 0.0463(17) 0.0361(15) 0.0332(15) -0.0039(12) -0.0052(13) 0.0232(14)
C1 0.0348(15) 0.0349(15) 0.0286(14) 0.0054(12) -0.0035(12) 0.0090(13)
C19 0.0399(15) 0.0355(15) 0.0192(12) 0.0013(11) 0.0054(11) 0.0167(13)
C38 0.0513(18) 0.0374(16) 0.0370(16) 0.0005(13) -0.0015(14) 0.0230(15)
C41 0.0482(18) 0.0497(19) 0.0366(16) -0.0062(14) -0.0087(14) 0.0272(16)
C2 0.0383(16) 0.0381(16) 0.0298(14) 0.0038(12) -0.0015(12) 0.0119(13)
C30 0.061(2) 0.0416(17) 0.0328(15) -0.0003(13) -0.0011(14) 0.0357(16)
C46 0.069(2) 0.0498(19) 0.0324(16) 0.0043(14) 0.0137(15) 0.0420(18)
C13 0.0355(15) 0.0376(16) 0.0274(13) 0.0103(12) 0.0007(11) 0.0141(13)
C3 0.0437(18) 0.0479(18) 0.0373(16) -0.0005(14) -0.0027(14) 0.0201(15)
C26 0.0439(17) 0.0435(17) 0.0303(14) 0.0079(12) 0.0035(12) 0.0260(14)
C35 0.0473(18) 0.0502(19) 0.0430(17) -0.0059(14) 0.0078(14) 0.0299(16)
C40 0.0426(17) 0.0456(18) 0.0396(16) -0.0109(14) -0.0034(14) 0.0181(15)
C14 0.0477(17) 0.0453(17) 0.0255(14) 0.0053(12) 0.0022(12) 0.0239(15)
C23 0.0390(17) 0.058(2) 0.0341(16) -0.0020(15) -0.0002(13) 0.0139(15)
C18 0.0484(18) 0.0362(16) 0.0424(17) 0.0081(14) -0.0108(14) 0.0124(14)
C6 0.0388(17) 0.0455(18) 0.0340(15) 0.0104(13) -0.0045(13) 0.0116(14)
C4 0.0355(16) 0.057(2) 0.0377(16) -0.0028(15) -0.0017(13) 0.0148(15)
C32 0.0435(17) 0.060(2) 0.0275(14) -0.0128(14) -0.0056(13) 0.0300(16)
C20 0.0501(19) 0.059(2) 0.0287(15) 0.0145(14) 0.0100(13) 0.0280(16)
C12 0.058(2) 0.0417(17) 0.0366(16) 0.0043(14) -0.0009(15) 0.0216(16)
C34 0.0350(16) 0.065(2) 0.0469(18) -0.0086(16) 0.0001(14) 0.0298(16)
C45 0.0343(16) 0.0521(19) 0.0345(15) 0.0028(14) 0.0015(12) 0.0193(14)
C16 0.0542(19) 0.058(2) 0.0267(15) 0.0178(14) 0.0062(13) 0.0327(17)
C29 0.071(2) 0.0390(17) 0.0423(17) 0.0044(14) -0.0088(16) 0.0343(17)
C39 0.056(2) 0.0331(16) 0.0474(18) -0.0037(14) 0.0004(16) 0.0181(15)
C33 0.0344(16) 0.065(2) 0.0446(18) -0.0164(16) -0.0108(14) 0.0253(16)
C27 0.055(2) 0.064(2) 0.0314(16) 0.0181(15) 0.0098(14) 0.0335(18)
C17 0.056(2) 0.0401(17) 0.0446(18) 0.0124(14) -0.0023(15) 0.0207(16)
C8 0.0454(19) 0.053(2) 0.053(2) -0.0004(16) -0.0105(16) 0.0169(17)
C28 0.064(2) 0.0472(19) 0.0357(17) 0.0157(14) 0.0010(15) 0.0265(17)
C15 0.057(2) 0.055(2) 0.0223(13) 0.0033(13) -0.0029(13) 0.0281(17)
C5 0.0361(17) 0.056(2) 0.0325(16) 0.0086(14) 0.0003(13) 0.0069(15)
C11 0.081(3) 0.059(2) 0.0464(19) -0.0033(17) -0.0050(18) 0.042(2)
C22 0.052(2) 0.058(2) 0.0367(17) 0.0106(15) 0.0180(16) 0.0122(17)
C21 0.065(2) 0.068(2) 0.0358(17) 0.0234(17) 0.0175(17) 0.029(2)
C10 0.072(3) 0.063(2) 0.055(2) -0.0172(19) -0.020(2) 0.033(2)
C9 0.056(2) 0.054(2) 0.071(3) -0.0139(19) -0.026(2) 0.0161(19)

loop_
_atom_type_symbol
_atom_type_description
_atom_type_scat_dispersion_real
_atom_type_scat_dispersion_imag
_atom_type_scat_source
C C 0.0181 0.0091 'International Tables Vol C Tables 4.2.6.8 and 6.1.1.4'
Cu Cu -1.9646 0.5888 'International Tables Vol C Tables 4.2.6.8 and 6.1.1.4'
H H 0.0000 0.0000 'International Tables Vol C Tables 4.2.6.8 and 6.1.1.4'
O O 0.0492 0.0322 'International Tables Vol C Tables 4.2.6.8 and 6.1.1.4'
P P 0.2955 0.4335 'International Tables Vol C Tables 4.2.6.8 and 6.1.1.4'
S S 0.3331 0.5567 'International Tables Vol C Tables 4.2.6.8 and 6.1.1.4'

loop_
_geom_angle_atom_site_label_1
_geom_angle_atom_site_label_2
_geom_angle_atom_site_label_3
_geom_angle
_geom_angle_site_symmetry_1
_geom_angle_site_symmetry_3
_geom_angle_publ_flag
Cu1 Cu1 Cu1 60.000(1) 2_665 3_565 ?
Cu1 Cu1 HA 71.1(10) 3_565 . ?
Cu1 Cu1 HA 98.8(7) 2_665 . ?
Cu1 Cu1 HB 90.6(13) 2_665 . ?
Cu1 Cu1 HB 145.9(15) 3_565 . ?
Cu3 Cu1 Cu1 54.834(9) . 2_665 ?
Cu3 Cu1 Cu1 54.833(9) . 3_565 ?
Cu3 Cu1 Cu5 107.747(17) . . ?
Cu3 Cu1 HA 44.1(6) . . ?
Cu3 Cu1 HB 123.8(11) . . ?
Cu4 Cu1 Cu1 114.817(16) . 2_665 ?
Cu4 Cu1 Cu1 125.019(13) . 3_565 ?
Cu4 Cu1 Cu3 169.20(2) . . ?
Cu4 Cu1 Cu5 69.169(16) . 3_565 ?
Cu4 Cu1 Cu5 62.034(15) . . ?
Cu4 Cu1 Cu2 97.719(19) . 2_665 ?
Cu4 Cu1 HA 146.4(7) . . ?
Cu4 Cu1 HB 49.0(10) . . ?
Cu5 Cu1 Cu1 52.916(13) . 2_665 ?
Cu5 Cu1 Cu1 90.740(12) 3_565 2_665 ?
Cu5 Cu1 Cu1 88.360(11) . 3_565 ?
Cu5 Cu1 Cu1 56.845(13) 3_565 3_565 ?
Cu5 Cu1 Cu3 111.675(18) 3_565 . ?
Cu5 Cu1 Cu5 69.233(19) 3_565 . ?
Cu5 Cu1 Cu2 132.87(2) 3_565 2_665 ?
Cu5 Cu1 HA 112.0(8) 3_565 . ?
Cu5 Cu1 HA 151.4(7) . . ?
Cu5 Cu1 HB 58.5(14) . . ?
Cu5 Cu1 HB 111.5(12) 3_565 . ?
Cu2 Cu1 Cu1 52.690(17) 2_665 2_665 ?
Cu2 Cu1 Cu1 110.610(17) 2_665 3_565 ?
Cu2 Cu1 Cu1 54.353(17) . 3_565 ?
Cu2 Cu1 Cu1 112.205(17) . 2_665 ?
Cu2 Cu1 Cu3 74.565(14) . . ?
Cu2 Cu1 Cu3 73.667(14) 2_665 . ?
Cu2 Cu1 Cu4 114.70(2) . . ?
Cu2 Cu1 Cu5 133.841(19) . . ?
Cu2 Cu1 Cu5 64.939(16) 2_665 . ?
Cu2 Cu1 Cu5 67.591(16) . 3_565 ?
Cu2 Cu1 Cu2 147.29(2) . 2_665 ?
Cu2 Cu1 HA 103.2(5) 2_665 . ?
Cu2 Cu1 HA 46.4(6) . . ?
Cu2 Cu1 HB 157.0(13) . . ?
Cu2 Cu1 HB 50.6(11) 2_665 . ?
HA Cu1 HB 135.3(16) . . ?
Cu1 Cu3 Cu1 70.328(19) 3_565 . ?
Cu1 Cu3 Cu1 70.330(19) 3_565 2_665 ?
Cu1 Cu3 Cu1 70.327(19) 2_665 . ?
Cu1 Cu3 Cu2 51.116(13) 3_565 3_565 ?
Cu1 Cu3 Cu2 51.116(13) 2_665 2_665 ?
Cu1 Cu3 Cu2 106.42(2) 2_665 . ?
Cu1 Cu3 Cu2 52.356(13) 2_665 3_565 ?
Cu1 Cu3 Cu2 52.355(13) . 2_665 ?
Cu1 Cu3 Cu2 106.43(2) . 3_565 ?
Cu1 Cu3 Cu2 51.111(13) . . ?
Cu1 Cu3 Cu2 106.43(2) 3_565 2_665 ?
Cu1 Cu3 Cu2 52.350(13) 3_565 . ?
Cu1 Cu3 HA 43.6(7) . . ?
Cu1 Cu3 HA 113.8(7) 2_665 . ?
Cu1 Cu3 HA 81.9(10) 3_565 . ?
Cu2 Cu3 Cu2 103.122(15) 3_565 . ?
Cu2 Cu3 Cu2 103.127(15) 3_565 2_665 ?
Cu2 Cu3 Cu2 103.122(15) 2_665 . ?
Cu2 Cu3 HA 84.8(5) 2_665 . ?
Cu2 Cu3 HA 132.8(10) 3_565 . ?
Cu2 Cu3 HA 31.5(9) . . ?
P2 Cu3 Cu1 138.318(12) . . ?
P2 Cu3 Cu1 138.315(13) . 2_665 ?
P2 Cu3 Cu1 138.315(12) . 3_565 ?
P2 Cu3 Cu2 115.248(13) . 3_565 ?
P2 Cu3 Cu2 115.248(13) . 2_665 ?
P2 Cu3 Cu2 115.256(13) . . ?
P2 Cu3 HA 101.9(9) . . ?
Cu1 Cu4 Cu5 61.916(14) . . ?
Cu1 Cu4 Cu5 55.973(13) . 3_565 ?
Cu1 Cu4 HB 47.1(10) . . ?
Cu5 Cu4 Cu5 64.546(18) . 3_565 ?
Cu5 Cu4 HB 97.7(11) 3_565 . ?
Cu5 Cu4 HB 58.1(14) . . ?
S1 Cu4 Cu1 113.77(2) . . ?
S1 Cu4 Cu5 54.855(19) . . ?
S1 Cu4 Cu5 80.02(2) . 3_565 ?
S1 Cu4 HB 105.8(14) . . ?
P3 Cu4 Cu1 127.14(3) . . ?
P3 Cu4 Cu5 139.10(3) . 3_565 ?
P3 Cu4 Cu5 156.32(3) . . ?
P3 Cu4 S1 118.68(3) . . ?
P3 Cu4 HB 109.7(13) . . ?
Cu5 Cu6 Cu5 63.834(18) 2_665 . ?
Cu5 Cu6 Cu5 63.837(18) 2_665 3_565 ?
Cu5 Cu6 Cu5 63.835(18) 3_565 . ?
S1 Cu6 Cu5 53.501(19) 2_665 2_665 ?
S1 Cu6 Cu5 82.75(2) 2_665 . ?
S1 Cu6 Cu5 82.75(2) 3_565 2_665 ?
S1 Cu6 Cu5 117.00(3) 3_565 . ?
S1 Cu6 Cu5 53.500(19) . . ?
S1 Cu6 Cu5 82.75(2) . 3_565 ?
S1 Cu6 Cu5 53.503(19) 3_565 3_565 ?
S1 Cu6 Cu5 117.00(3) 2_665 3_565 ?
S1 Cu6 Cu5 116.99(3) . 2_665 ?
S1 Cu6 S1 118.755(9) 2_665 . ?
S1 Cu6 S1 118.755(9) 3_565 . ?
S1 Cu6 S1 118.750(9) 2_665 3_565 ?
Cu1 Cu5 Cu1 70.246(19) 2_665 . ?
Cu1 Cu5 Cu4 56.049(14) . . ?
Cu1 Cu5 Cu4 54.851(13) 2_665 2_665 ?
Cu1 Cu5 Cu4 126.130(18) 2_665 . ?
Cu1 Cu5 Cu4 124.129(17) . 2_665 ?
Cu1 Cu5 Cu6 115.408(17) 2_665 . ?
Cu1 Cu5 Cu6 111.408(17) . . ?
Cu1 Cu5 Cu5 89.155(12) . 2_665 ?
Cu1 Cu5 Cu5 53.383(13) . 3_565 ?
Cu1 Cu5 Cu5 57.388(14) 2_665 2_665 ?
Cu1 Cu5 Cu5 91.605(12) 2_665 3_565 ?
Cu1 Cu5 Cu2 55.399(14) 2_665 2_665 ?
Cu1 Cu5 Cu2 55.488(14) . 2_665 ?
Cu1 Cu5 H 45.8(11) 2_665 . ?
Cu1 Cu5 H 106.5(11) . . ?
Cu1 Cu5 HC 59.0(15) 2_665 . ?
Cu1 Cu5 HC 56.0(14) . . ?
Cu4 Cu5 Cu4 174.75(2) . 2_665 ?
Cu4 Cu5 Cu6 89.500(14) . . ?
Cu4 Cu5 Cu5 54.514(16) 2_665 2_665 ?
Cu4 Cu5 Cu5 114.499(16) 2_665 3_565 ?
Cu4 Cu5 Cu5 60.938(17) . 3_565 ?
Cu4 Cu5 Cu5 120.921(18) . 2_665 ?
Cu4 Cu5 Cu2 88.168(17) . 2_665 ?
Cu4 Cu5 H 145.7(11) . . ?
Cu4 Cu5 H 39.3(11) 2_665 . ?
Cu4 Cu5 HC 91.30(5) . . ?
Cu4 Cu5 HC 85.14(10) 2_665 . ?
Cu6 Cu5 Cu4 85.658(13) . 2_665 ?
Cu6 Cu5 Cu5 58.081(9) . 2_665 ?
Cu6 Cu5 Cu5 58.082(9) . 3_565 ?
Cu6 Cu5 Cu2 164.864(19) . 2_665 ?
Cu6 Cu5 H 124.7(11) . . ?
Cu6 Cu5 HC 70(2) . . ?
Cu5 Cu5 Cu5 60.0 2_665 3_565 ?
Cu5 Cu5 H 136.5(11) 3_565 . ?
Cu5 Cu5 H 84.4(11) 2_665 . ?
Cu5 Cu5 HC 34.4(9) 2_665 . ?
Cu5 Cu5 HC 34.4(9) 3_565 . ?
Cu2 Cu5 Cu4 95.981(16) 2_665 2_665 ?
Cu2 Cu5 Cu5 108.092(14) 2_665 3_565 ?
Cu2 Cu5 Cu5 110.975(13) 2_665 2_665 ?
Cu2 Cu5 H 59.7(11) 2_665 . ?
Cu2 Cu5 HC 95(2) 2_665 . ?
S1 Cu5 Cu1 109.29(2) . . ?
S1 Cu5 Cu1 166.98(3) . 2_665 ?
S1 Cu5 Cu4 121.68(2) . 2_665 ?
S1 Cu5 Cu4 56.007(19) . . ?
S1 Cu5 Cu6 52.057(19) . . ?
S1 Cu5 Cu5 78.53(2) . 3_565 ?
S1 Cu5 Cu5 109.838(19) . 2_665 ?
S1 Cu5 Cu2 135.73(2) . 2_665 ?
S1 Cu5 H 141.4(11) . . ?
S1 Cu5 HC 109.4(16) . . ?
H Cu5 HC 102.3(15) . . ?
Cu1 Cu2 Cu1 72.96(2) . 3_565 ?
Cu1 Cu2 Cu3 54.324(13) . . ?
Cu1 Cu2 Cu3 53.971(13) 3_565 . ?
Cu1 Cu2 Cu5 57.003(14) . 3_565 ?
Cu1 Cu2 Cu5 59.587(14) 3_565 3_565 ?
Cu1 Cu2 HA 83.5(10) 3_565 . ?
Cu1 Cu2 HA 46.0(6) . . ?
Cu3 Cu2 HA 31.6(9) . . ?
Cu5 Cu2 Cu3 92.426(17) 3_565 . ?
Cu5 Cu2 HA 101.3(8) 3_565 . ?
P1 Cu2 Cu1 138.94(3) . . ?
P1 Cu2 Cu1 148.03(3) . 3_565 ?
P1 Cu2 Cu3 134.94(3) . . ?
P1 Cu2 Cu5 132.10(3) . 3_565 ?
P1 Cu2 HA 116.1(9) . . ?
Cu6 S1 Cu4 111.45(3) . . ?
Cu6 S1 Cu5 74.44(3) . . ?
Cu5 S1 Cu4 69.14(2) . . ?
C44 S1 Cu4 126.31(9) . . ?
C44 S1 Cu6 120.32(9) . . ?
C44 S1 Cu5 111.11(9) . . ?
C31 P3 Cu4 110.87(9) . . ?
C31 P3 C37 105.16(12) . . ?
C37 P3 Cu4 113.31(9) . . ?
C25 P3 Cu4 117.28(9) . . ?
C25 P3 C31 104.00(13) . . ?
C25 P3 C37 105.15(13) . . ?
C19 P2 Cu3 114.81(9) 2_665 . ?
C19 P2 Cu3 114.80(9) . . ?
C19 P2 Cu3 114.81(9) 3_565 . ?
C19 P2 C19 103.65(10) . 3_565 ?
C19 P2 C19 103.64(11) 3_565 2_665 ?
C19 P2 C19 103.65(11) . 2_665 ?
C7 P1 Cu2 115.96(11) . . ?
C7 P1 C13 101.93(14) . . ?
C1 P1 Cu2 112.29(10) . . ?
C1 P1 C7 104.63(15) . . ?
C1 P1 C13 103.12(13) . . ?
C13 P1 Cu2 117.27(10) . . ?
C43 C44 S1 107.12(19) . . ?
C46 C44 S1 106.3(2) . . ?
C46 C44 C43 109.9(2) . . ?
C45 C44 S1 110.78(19) . . ?
C45 C44 C43 110.9(2) . . ?
C45 C44 C46 111.6(3) . . ?
C36 C31 P3 123.9(2) . . ?
C32 C31 P3 117.1(2) . . ?
C32 C31 C36 118.6(3) . . ?
C42 C37 P3 117.5(2) . . ?
C42 C37 C38 118.3(3) . . ?
C38 C37 P3 124.3(2) . . ?
C30 C25 P3 122.5(2) . . ?
C26 C25 P3 118.2(2) . . ?
C26 C25 C30 119.3(3) . . ?
C44 C43 H43A 109.5 . . ?
C44 C43 H43B 109.5 . . ?
C44 C43 H43C 109.5 . . ?
H43A C43 H43B 109.5 . . ?
H43A C43 H43C 109.5 . . ?
H43B C43 H43C 109.5 . . ?
C19 C24 H24 119.7 . . ?
C23 C24 H24 119.7 . . ?
C23 C24 C19 120.6(3) . . ?
C31 C36 H36 119.8 . . ?
C35 C36 C31 120.3(3) . . ?
C35 C36 H36 119.8 . . ?
C12 C7 P1 117.6(2) . . ?
C12 C7 C8 119.7(3) . . ?
C8 C7 P1 122.3(3) . . ?
C37 C42 H42 119.6 . . ?
C41 C42 C37 120.7(3) . . ?
C41 C42 H42 119.6 . . ?
C2 C1 P1 118.5(2) . . ?
C2 C1 C6 118.2(3) . . ?
C6 C1 P1 123.3(2) . . ?
C24 C19 P2 118.1(2) . . ?
C24 C19 C20 119.1(3) . . ?
C20 C19 P2 122.8(2) . . ?
C37 C38 H38 119.7 . . ?
C39 C38 C37 120.6(3) . . ?
C39 C38 H38 119.7 . . ?
C42 C41 H41 119.7 . . ?
C40 C41 C42 120.6(3) . . ?
C40 C41 H41 119.7 . . ?
C1 C2 H2 119.4 . . ?
C3 C2 C1 121.2(3) . . ?
C3 C2 H2 119.4 . . ?
C25 C30 H30 120.0 . . ?
C29 C30 C25 119.9(3) . . ?
C29 C30 H30 120.0 . . ?
C44 C46 H46A 109.5 . . ?
C44 C46 H46B 109.5 . . ?
C44 C46 H46C 109.5 . . ?
H46A C46 H46B 109.5 . . ?
H46A C46 H46C 109.5 . . ?
H46B C46 H46C 109.5 . . ?
C14 C13 P1 117.8(2) . . ?
C14 C13 C18 118.8(3) . . ?
C18 C13 P1 123.4(2) . . ?
C2 C3 H3 120.1 . . ?
C4 C3 C2 119.8(3) . . ?
C4 C3 H3 120.1 . . ?
C25 C26 H26 119.8 . . ?
C25 C26 C27 120.3(3) . . ?
C27 C26 H26 119.8 . . ?
C36 C35 H35 119.8 . . ?
C34 C35 C36 120.4(3) . . ?
C34 C35 H35 119.8 . . ?
C41 C40 H40 120.2 . . ?
C41 C40 C39 119.5(3) . . ?
C39 C40 H40 120.2 . . ?
C13 C14 H14 119.7 . . ?
C13 C14 C15 120.6(3) . . ?
C15 C14 H14 119.7 . . ?
C24 C23 H23 120.0 . . ?
C24 C23 C22 120.0(3) . . ?
C22 C23 H23 120.0 . . ?
C13 C18 H18 119.7 . . ?
C13 C18 C17 120.5(3) . . ?
C17 C18 H18 119.7 . . ?
C1 C6 H6 119.9 . . ?
C5 C6 C1 120.2(3) . . ?
C5 C6 H6 119.9 . . ?
C3 C4 H4 120.1 . . ?
C5 C4 C3 119.8(3) . . ?
C5 C4 H4 120.1 . . ?
C31 C32 H32 119.4 . . ?
C33 C32 C31 121.3(3) . . ?
C33 C32 H32 119.4 . . ?
C19 C20 H20 120.0 . . ?
C21 C20 C19 120.0(3) . . ?
C21 C20 H20 120.0 . . ?
C7 C12 H12 119.9 . . ?
C7 C12 C11 120.2(3) . . ?
C11 C12 H12 119.9 . . ?
C35 C34 H34 119.9 . . ?
C35 C34 C33 120.1(3) . . ?
C33 C34 H34 119.9 . . ?
C44 C45 H45A 109.5 . . ?
C44 C45 H45B 109.5 . . ?
C44 C45 H45C 109.5 . . ?
H45A C45 H45B 109.5 . . ?
H45A C45 H45C 109.5 . . ?
H45B C45 H45C 109.5 . . ?
C17 C16 H16 120.0 . . ?
C17 C16 C15 120.1(3) . . ?
C15 C16 H16 120.0 . . ?
C30 C29 H29 120.1 . . ?
C28 C29 C30 119.8(3) . . ?
C28 C29 H29 120.1 . . ?
C38 C39 H39 119.9 . . ?
C40 C39 C38 120.3(3) . . ?
C40 C39 H39 119.9 . . ?
C32 C33 C34 119.3(3) . . ?
C32 C33 H33 120.3 . . ?
C34 C33 H33 120.3 . . ?
C26 C27 H27 120.1 . . ?
C28 C27 C26 119.9(3) . . ?
C28 C27 H27 120.1 . . ?
C18 C17 H17 120.0 . . ?
C16 C17 C18 119.9(3) . . ?
C16 C17 H17 120.0 . . ?
C7 C8 H8 120.3 . . ?
C9 C8 C7 119.4(4) . . ?
C9 C8 H8 120.3 . . ?
C29 C28 H28 119.6 . . ?
C27 C28 C29 120.7(3) . . ?
C27 C28 H28 119.6 . . ?
C14 C15 H15 120.0 . . ?
C16 C15 C14 120.1(3) . . ?
C16 C15 H15 120.0 . . ?
C6 C5 H5 119.6 . . ?
C4 C5 C6 120.8(3) . . ?
C4 C5 H5 119.6 . . ?
C12 C11 H11 120.0 . . ?
C12 C11 C10 120.1(4) . . ?
C10 C11 H11 120.0 . . ?
C23 C22 H22 120.0 . . ?
C21 C22 C23 119.9(3) . . ?
C21 C22 H22 120.0 . . ?
C20 C21 H21 119.8 . . ?
C22 C21 C20 120.4(3) . . ?
C22 C21 H21 119.8 . . ?
C11 C10 H10 120.2 . . ?
C9 C10 C11 119.7(4) . . ?
C9 C10 H10 120.2 . . ?
C8 C9 H9 119.6 . . ?
C10 C9 C8 120.9(4) . . ?
C10 C9 H9 119.6 . . ?

loop_
_geom_bond_atom_site_label_1
_geom_bond_atom_site_label_2
_geom_bond_distance
_geom_bond_site_symmetry_2
_geom_bond_publ_flag
Cu1 Cu1 2.9288(7) 2_665 ?
Cu1 Cu1 2.9288(7) 3_565 ?
Cu1 Cu3 2.5428(5) . ?
Cu1 Cu4 2.4493(5) . ?
Cu1 Cu5 2.6050(5) . ?
Cu1 Cu5 2.4824(5) 3_565 ?
Cu1 Cu2 2.4365(6) . ?
Cu1 Cu2 2.4894(6) 2_665 ?
Cu1 HA 1.76(2) . ?
Cu1 HB 1.80(3) . ?
Cu3 Cu2 3.0171(5) 2_665 ?
Cu3 Cu2 3.0171(5) 3_565 ?
Cu3 Cu2 3.0173(5) . ?
Cu3 P2 2.2499(12) . ?
Cu3 HA 1.772(18) . ?
Cu4 Cu5 2.7995(5) 3_565 ?
Cu4 Cu5 2.6079(5) . ?
Cu4 S1 2.3139(7) . ?
Cu4 P3 2.2235(8) . ?
Cu4 HB 1.86(4) . ?
Cu6 Cu5 2.7348(6) 3_565 ?
Cu6 Cu5 2.7348(6) 2_665 ?
Cu6 Cu5 2.7349(6) . ?
Cu6 S1 2.2389(6) 2_665 ?
Cu6 S1 2.2388(7) 3_565 ?
Cu6 S1 2.2388(6) . ?
Cu5 Cu5 2.8918(7) 2_665 ?
Cu5 Cu5 2.8918(7) 3_565 ?
Cu5 Cu2 2.7367(5) 2_665 ?
Cu5 S1 2.2821(7) . ?
Cu5 H 1.73(2) . ?
Cu5 HC 1.75(2) . ?
Cu2 P1 2.2354(8) . ?
Cu2 HA 1.767(19) . ?
S1 C44 1.867(3) . ?
P3 C31 1.822(3) . ?
P3 C37 1.830(3) . ?
P3 C25 1.815(3) . ?
P2 C19 1.828(3) 3_565 ?
P2 C19 1.828(3) . ?
P2 C19 1.828(3) 2_665 ?
P1 C7 1.834(3) . ?
P1 C1 1.823(3) . ?
P1 C13 1.835(3) . ?
C44 C43 1.523(4) . ?
C44 C46 1.521(4) . ?
C44 C45 1.518(4) . ?
C31 C36 1.393(4) . ?
C31 C32 1.392(4) . ?
C37 C42 1.389(4) . ?
C37 C38 1.399(4) . ?
C25 C30 1.404(4) . ?
C25 C26 1.386(4) . ?
C43 H43A 0.9800 . ?
C43 H43B 0.9800 . ?
C43 H43C 0.9800 . ?
C24 H24 0.9500 . ?
C24 C19 1.386(4) . ?
C24 C23 1.384(4) . ?
C36 H36 0.9500 . ?
C36 C35 1.388(4) . ?
C7 C12 1.391(5) . ?
C7 C8 1.411(5) . ?
C42 H42 0.9500 . ?
C42 C41 1.384(4) . ?
C1 C2 1.397(4) . ?
C1 C6 1.399(4) . ?
C19 C20 1.399(4) . ?
C38 H38 0.9500 . ?
C38 C39 1.388(5) . ?
C41 H41 0.9500 . ?
C41 C40 1.378(5) . ?
C2 H2 0.9500 . ?
C2 C3 1.386(5) . ?
C30 H30 0.9500 . ?
C30 C29 1.388(4) . ?
C46 H46A 0.9800 . ?
C46 H46B 0.9800 . ?
C46 H46C 0.9800 . ?
C13 C14 1.382(4) . ?
C13 C18 1.390(4) . ?
C3 H3 0.9500 . ?
C3 C4 1.381(5) . ?
C26 H26 0.9500 . ?
C26 C27 1.390(4) . ?
C35 H35 0.9500 . ?
C35 C34 1.377(5) . ?
C40 H40 0.9500 . ?
C40 C39 1.379(5) . ?
C14 H14 0.9500 . ?
C14 C15 1.389(4) . ?
C23 H23 0.9500 . ?
C23 C22 1.389(5) . ?
C18 H18 0.9500 . ?
C18 C17 1.394(4) . ?
C6 H6 0.9500 . ?
C6 C5 1.384(5) . ?
C4 H4 0.9500 . ?
C4 C5 1.380(5) . ?
C32 H32 0.9500 . ?
C32 C33 1.382(5) . ?
C20 H20 0.9500 . ?
C20 C21 1.388(5) . ?
C12 H12 0.9500 . ?
C12 C11 1.393(5) . ?
C34 H34 0.9500 . ?
C34 C33 1.393(5) . ?
C45 H45A 0.9800 . ?
C45 H45B 0.9800 . ?
C45 H45C 0.9800 . ?
C16 H16 0.9500 . ?
C16 C17 1.372(5) . ?
C16 C15 1.380(5) . ?
C29 H29 0.9500 . ?
C29 C28 1.382(5) . ?
C39 H39 0.9500 . ?
C33 H33 0.9500 . ?
C27 H27 0.9500 . ?
C27 C28 1.376(5) . ?
C17 H17 0.9500 . ?
C8 H8 0.9500 . ?
C8 C9 1.396(5) . ?
C28 H28 0.9500 . ?
C15 H15 0.9500 . ?
C5 H5 0.9500 . ?
C11 H11 0.9500 . ?
C11 C10 1.401(6) . ?
C22 H22 0.9500 . ?
C22 C21 1.374(5) . ?
C21 H21 0.9500 . ?
C10 H10 0.9500 . ?
C10 C9 1.382(6) . ?
C9 H9 0.9500 . ?

loop_
_geom_torsion_atom_site_label_1
_geom_torsion_atom_site_label_2
_geom_torsion_atom_site_label_3
_geom_torsion_atom_site_label_4
_geom_torsion
_geom_torsion_site_symmetry_1
_geom_torsion_site_symmetry_2
_geom_torsion_site_symmetry_3
_geom_torsion_site_symmetry_4
_geom_torsion_publ_flag
Cu3 P2 C19 C24 -38.5(3) . . . . ?
Cu3 P2 C19 C20 140.7(2) . . . . ?
Cu4 S1 C44 C43 -176.11(13) . . . . ?
Cu4 S1 C44 C46 66.4(2) . . . . ?
Cu4 S1 C44 C45 -55.0(2) . . . . ?
Cu4 P3 C31 C36 -124.3(2) . . . . ?
Cu4 P3 C31 C32 48.1(2) . . . . ?
Cu4 P3 C37 C42 29.6(3) . . . . ?
Cu4 P3 C37 C38 -151.0(2) . . . . ?
Cu4 P3 C25 C30 -160.7(2) . . . . ?
Cu4 P3 C25 C26 19.7(3) . . . . ?
Cu6 S1 C44 C43 -13.2(2) . . . . ?
Cu6 S1 C44 C46 -130.69(17) . . . . ?
Cu6 S1 C44 C45 107.9(2) . . . . ?
Cu5 S1 C44 C43 -97.06(17) . . . . ?
Cu5 S1 C44 C46 145.46(17) . . . . ?
Cu5 S1 C44 C45 24.0(2) . . . . ?
Cu2 P1 C7 C12 40.4(3) . . . . ?
Cu2 P1 C7 C8 -146.4(2) . . . . ?
Cu2 P1 C1 C2 31.1(3) . . . . ?
Cu2 P1 C1 C6 -148.9(2) . . . . ?
Cu2 P1 C13 C14 41.2(3) . . . . ?
Cu2 P1 C13 C18 -138.0(3) . . . . ?
P3 C31 C36 C35 172.6(2) . . . . ?
P3 C31 C32 C33 -173.2(3) . . . . ?
P3 C37 C38 C39 -179.6(3) . . . . ?
P3 C25 C30 C29 -177.7(3) . . . . ?
P3 C25 C26 C27 178.5(3) . . . . ?
P2 C19 C20 C21 -178.8(3) . . . . ?
P1 C7 C12 C11 174.2(3) . . . . ?
P1 C7 C8 C9 -172.8(3) . . . . ?
P1 C1 C2 C3 178.2(2) . . . . ?
P1 C13 C18 C17 179.3(3) . . . . ?
C31 P3 C37 C42 -91.6(2) . . . . ?
C31 P3 C37 C38 87.8(3) . . . . ?
C31 P3 C25 C30 -37.9(3) . . . . ?
C31 P3 C25 C26 142.5(2) . . . . ?
C31 C36 C35 C34 0.1(5) . . . . ?
C31 C32 C33 C34 -0.1(5) . . . . ?
C37 P3 C31 C36 -1.5(3) . . . . ?
C37 P3 C31 C32 170.9(2) . . . . ?
C37 P3 C25 C30 72.4(3) . . . . ?
C37 P3 C25 C26 -107.2(3) . . . . ?
C37 C42 C41 C40 -0.6(5) . . . . ?
C37 C38 C39 C40 -0.6(5) . . . . ?
C25 P3 C31 C36 108.8(2) . . . . ?
C25 P3 C31 C32 -78.8(2) . . . . ?
C25 P3 C37 C42 158.9(2) . . . . ?
C25 P3 C37 C38 -21.7(3) . . . . ?
C25 C30 C29 C28 -1.1(5) . . . . ?
C25 C26 C27 C28 -0.6(5) . . . . ?
C24 C19 C20 C21 0.4(5) . . . . ?
C24 C23 C22 C21 0.1(6) . . . . ?
C36 C31 C32 C33 -0.4(5) . . . . ?
C36 C35 C34 C33 -0.5(5) . . . . ?
C7 P1 C1 C2 -95.5(3) . . . . ?
C7 P1 C1 C6 84.5(3) . . . . ?
C7 P1 C13 C14 169.0(2) . . . . ?
C7 P1 C13 C18 -10.2(3) . . . . ?
C7 C12 C11 C10 -1.8(5) . . . . ?
C7 C8 C9 C10 -0.3(6) . . . . ?
C42 C37 C38 C39 -0.2(5) . . . . ?
C42 C41 C40 C39 -0.2(5) . . . . ?
C1 P1 C7 C12 164.6(2) . . . . ?
C1 P1 C7 C8 -22.1(3) . . . . ?
C1 P1 C13 C14 -82.7(3) . . . . ?
C1 P1 C13 C18 98.1(3) . . . . ?
C1 C2 C3 C4 2.0(5) . . . . ?
C1 C6 C5 C4 0.8(5) . . . . ?
C19 P2 C19 C24 -164.6(2) 2_665 . . . ?
C19 P2 C19 C24 87.5(3) 3_565 . . . ?
C19 P2 C19 C20 -93.3(2) 3_565 . . . ?
C19 P2 C19 C20 14.7(3) 2_665 . . . ?
C19 C24 C23 C22 -1.1(5) . . . . ?
C19 C20 C21 C22 -1.4(6) . . . . ?
C38 C37 C42 C41 0.9(4) . . . . ?
C41 C40 C39 C38 0.8(5) . . . . ?
C2 C1 C6 C5 0.4(5) . . . . ?
C2 C3 C4 C5 -0.9(5) . . . . ?
C30 C25 C26 C27 -1.1(5) . . . . ?
C30 C29 C28 C27 -0.7(6) . . . . ?
C13 P1 C7 C12 -88.2(3) . . . . ?
C13 P1 C7 C8 85.1(3) . . . . ?
C13 P1 C1 C2 158.3(2) . . . . ?
C13 P1 C1 C6 -21.8(3) . . . . ?
C13 C14 C15 C16 0.4(5) . . . . ?
C13 C18 C17 C16 -0.1(5) . . . . ?
C3 C4 C5 C6 -0.5(5) . . . . ?
C26 C25 C30 C29 2.0(5) . . . . ?
C26 C27 C28 C29 1.5(6) . . . . ?
C35 C34 C33 C32 0.5(5) . . . . ?
C14 C13 C18 C17 0.1(5) . . . . ?
C23 C24 C19 C20 0.9(5) . . . . ?
C23 C22 C21 C20 1.1(6) . . . . ?
C18 C13 C14 C15 -0.2(5) . . . . ?
C6 C1 C2 C3 -1.8(4) . . . . ?
C32 C31 C36 C35 0.3(4) . . . . ?
C12 C7 C8 C9 0.4(5) . . . . ?
C12 C11 C10 C9 1.9(6) . . . . ?
C17 C16 C15 C14 -0.5(5) . . . . ?
C8 C7 C12 C11 0.7(5) . . . . ?
C15 C16 C17 C18 0.3(5) . . . . ?
C11 C10 C9 C8 -0.8(6) . . . . ?

loop_
_smtbx_masks_void_nr
_smtbx_masks_void_average_x
_smtbx_masks_void_average_y
_smtbx_masks_void_average_z
_smtbx_masks_void_volume
_smtbx_masks_void_count_electrons
_smtbx_masks_void_content
1 0.000 0.000 0.000 170.2 49.7 '3 CH3OH'
2 0.000 0.000 0.055 65.1 7.6 ?
3 0.000 0.000 0.250 606.1 166.9 '4 (CH3CH2)2O'
4 0.000 0.000 0.445 65.1 7.6 ?
5 0.000 0.000 0.500 170.2 49.7 '3 CH3OH'
6 0.000 0.000 0.555 65.1 7.6 ?
7 0.000 0.000 0.750 606.1 167.3 '4 (CH3CH2)2O'
8 0.000 0.000 0.945 65.1 7.6 ?
9 -0.333 0.333 0.083 606.1 167.3 '4 (CH3CH2)2O'
10 0.333 0.667 0.417 606.1 167.3 '4 (CH3CH2)2O'
11 -0.333 0.333 0.583 606.1 166.9 '4 (CH3CH2)2O'
12 0.333 0.667 0.917 606.1 166.9 '4 (CH3CH2)2O'
13 0.333 0.667 0.167 170.2 49.7 '3 CH3OH'
14 0.333 0.667 0.667 170.2 49.7 '3 CH3OH'
15 0.333 0.667 0.112 65.1 7.6 ?
16 0.333 0.667 0.612 65.1 7.6 ?
17 0.333 0.667 0.721 65.1 7.6 ?
18 0.333 0.667 0.221 65.1 7.6 ?
19 0.667 0.333 0.833 170.2 49.7 '3 CH3OH'
20 0.667 0.333 0.333 170.2 49.7 '3 CH3OH'
21 0.667 0.333 0.779 65.1 7.6 ?
22 0.667 0.333 0.279 65.1 7.6 ?
23 0.667 0.333 0.388 65.1 7.6 ?
24 0.667 0.333 0.888 65.1 7.6 ?
